data_7117160
loop_
_publ_author_name
'Fanny Frausto'
'Zachary C. Smith'
'Terry E. Haas'
'Samuel W. Thomas III'

_publ_section_title
;
 Two-dimensional bricklayer arrangements of tolans using halogen bonding
 interactions
;
_journal_name_full Chem.Commun.
_journal_page_first 8825
_journal_paper_doi 10.1039/C5cc02225H
_journal_volume 51
_journal_year 2015
_chemical_formula_sum 'C15 H4 Br F4 N'
_chemical_formula_weight 354.10
_space_group_crystal_system monoclinic
_space_group_IT_number 14
_space_group_name_Hall '-P 2ybc'
_space_group_name_H-M_alt 'P 1 21/c 1'
_symmetry_space_group_name_Hall '-P 2ybc'
_symmetry_space_group_name_H-M 'P 1 21/c 1'
_atom_sites_solution_hydrogens geom
_audit_creation_method SHELXL-2014/7
_audit_update_record
;
2015-03-16 deposited with the CCDC.
2015-04-29 downloaded from the CCDC.
;
_cell_angle_alpha 90
_cell_angle_beta 102.415(3)
_cell_angle_gamma 90
_cell_formula_units_Z 8
_cell_length_a 13.2997(14)
_cell_length_b 9.7019(11)
_cell_length_c 19.917(2)
_cell_measurement_temperature 100(2)
_cell_volume 2509.8(5)
_computing_structure_refinement 'SHELXL-2014/7 (Sheldrick, 2014)'
_diffrn_ambient_temperature 100(2)
_diffrn_measured_fraction_theta_full 0.998
_diffrn_measured_fraction_theta_max 0.999
_diffrn_measurement_device_type 'Bruker D8 Quest'
_diffrn_measurement_method 'omega, phi scans'
_diffrn_radiation_monochromator Triumph
_diffrn_radiation_type MoK\a
_diffrn_radiation_wavelength 0.71073
_diffrn_reflns_av_R_equivalents 0.0386
_diffrn_reflns_av_unetI/netI 0.0279
_diffrn_reflns_laue_measured_fraction_full 0.998
_diffrn_reflns_laue_measured_fraction_max 0.999
_diffrn_reflns_limit_h_max 21
_diffrn_reflns_limit_h_min -21
_diffrn_reflns_limit_k_max 15
_diffrn_reflns_limit_k_min -15
_diffrn_reflns_limit_l_max 32
_diffrn_reflns_limit_l_min -32
_diffrn_reflns_number 72556
_diffrn_reflns_point_group_measured_fraction_full 0.998
_diffrn_reflns_point_group_measured_fraction_max 0.999
_diffrn_reflns_theta_full 25.242
_diffrn_reflns_theta_max 34.971
_diffrn_reflns_theta_min 2.620
_diffrn_source 'Mo sealed tube'
_exptl_absorpt_coefficient_mu 3.315
_exptl_absorpt_correction_T_max 0.907
_exptl_absorpt_correction_T_min 0.659
_exptl_absorpt_correction_type numerical
_exptl_absorpt_process_details SADABS
_exptl_crystal_density_diffrn 1.874
_exptl_crystal_description prism
_exptl_crystal_F_000 1376
_exptl_crystal_size_max 0.742
_exptl_crystal_size_mid 0.153
_exptl_crystal_size_min 0.096
_refine_diff_density_max 1.233
_refine_diff_density_min -0.354
_refine_diff_density_rms 0.120
_refine_ls_extinction_coef .
_refine_ls_extinction_method none
_refine_ls_goodness_of_fit_ref 1.043
_refine_ls_hydrogen_treatment constr
_refine_ls_matrix_type full
_refine_ls_number_parameters 379
_refine_ls_number_reflns 11025
_refine_ls_number_restraints 0
_refine_ls_restrained_S_all 1.043
_refine_ls_R_factor_all 0.0479
_refine_ls_R_factor_gt 0.0297
_refine_ls_shift/su_max 0.002
_refine_ls_shift/su_mean 0.000
_refine_ls_structure_factor_coef Fsqd
_refine_ls_weighting_details 'w=1/[\s^2^(Fo^2^)+(0.0379P)^2^] where P=(Fo^2^+2Fc^2^)/3'
_refine_ls_weighting_scheme calc
_refine_ls_wR_factor_gt 0.0638
_refine_ls_wR_factor_ref 0.0696
_reflns_Friedel_coverage 0.000
_reflns_friedel_fraction_full .
_reflns_friedel_fraction_max .
_reflns_number_gt 8677
_reflns_number_total 11025
_reflns_threshold_expression 'I > 2\s(I)'
_cod_data_source_file c5cc02225h2.cif
_cod_data_source_block RP-4_a
_cod_database_code 7117160
_shelx_shelxl_version_number 2014/7
_shelx_space_group_comment
;
The symmetry employed for this shelxl refinement is uniquely defined
by the following loop, which should always be used as a source of
symmetry information in preference to the above space-group names.
They are only intended as comments.
;
_shelx_estimated_absorpt_t_min 0.192
_shelx_estimated_absorpt_t_max 0.741

loop_
_space_group_symop_operation_xyz
'x, y, z'
'-x, y+1/2, -z+1/2'
'-x, -y, -z'
'x, -y-1/2, z-1/2'

loop_
_atom_site_label
_atom_site_type_symbol
_atom_site_fract_x
_atom_site_fract_y
_atom_site_fract_z
_atom_site_U_iso_or_equiv
_atom_site_adp_type
_atom_site_occupancy
_atom_site_site_symmetry_order
_atom_site_calc_flag
_atom_site_refinement_flags_posn
_atom_site_refinement_flags_adp
_atom_site_refinement_flags_occupancy
_atom_site_disorder_assembly
_atom_site_disorder_group
Br01 Br 0.78495(2) 0.47606(2) 0.12705(2) 0.01532(3) Uani 1 1 d . . . . .
Br02 Br 0.53552(2) 0.01079(2) 0.39209(2) 0.01711(3) Uani 1 1 d . . . . .
F1 F 0.98848(5) 0.35148(7) 0.20316(4) 0.01705(14) Uani 1 1 d . . . . .
F2 F 1.02322(5) 0.16523(7) 0.30354(4) 0.01664(14) Uani 1 1 d . . . . .
F3 F 0.66662(5) 0.13484(8) 0.29372(4) 0.02037(15) Uani 1 1 d . . . . .
F4 F 0.63157(5) 0.32516(8) 0.19555(4) 0.02094(15) Uani 1 1 d . . . . .
F05 F 0.73963(5) 0.14658(7) 0.45951(3) 0.01654(14) Uani 1 1 d . . . . .
F06 F 0.77542(5) 0.34979(7) 0.55252(4) 0.01772(14) Uani 1 1 d . . . . .
F07 F 0.42045(5) 0.37320(8) 0.54994(4) 0.01966(15) Uani 1 1 d . . . . .
F08 F 0.38418(5) 0.17551(8) 0.45455(4) 0.02000(15) Uani 1 1 d . . . . .
N01 N 0.98271(9) -0.52737(11) 0.65219(6) 0.0231(2) Uani 1 1 d . . . . .
N02 N 0.73265(9) 1.06674(12) 0.88929(6) 0.0261(2) Uani 1 1 d . . . . .
C01 C 0.80949(8) 0.34369(11) 0.19656(5) 0.01195(19) Uani 1 1 d . . . . .
C02 C 0.90864(8) 0.29995(11) 0.22523(6) 0.01162(19) Uani 1 1 d . . . . .
C03 C 0.92631(8) 0.20215(11) 0.27684(5) 0.01129(19) Uani 1 1 d . . . . .
C04 C 0.84628(8) 0.14231(11) 0.30187(5) 0.01157(19) Uani 1 1 d . . . . .
C05 C 0.74719(9) 0.18764(11) 0.27232(6) 0.0130(2) Uani 1 1 d . . . . .
C06 C 0.72901(8) 0.28613(11) 0.22117(6) 0.0132(2) Uani 1 1 d . . . . .
C07 C 0.86492(9) 0.04025(11) 0.35432(6) 0.0133(2) Uani 1 1 d . . . . .
C08 C 0.88074(9) -0.04711(12) 0.39816(6) 0.0136(2) Uani 1 1 d . . . . .
C09 C 0.90134(9) -0.15065(11) 0.45034(5) 0.01236(19) Uani 1 1 d . . . . .
C10 C 1.00202(9) -0.19739(12) 0.47480(6) 0.0158(2) Uani 1 1 d . . . . .
H01 H 1.0566 -0.1610 0.4563 0.019 Uiso 1 1 calc R U . . .
C11 C 1.02255(9) -0.29689(12) 0.52610(6) 0.0156(2) Uani 1 1 d . . . . .
H00S H 1.0909 -0.3286 0.5428 0.019 Uiso 1 1 calc R U . . .
C12 C 0.94187(9) -0.34974(11) 0.55285(6) 0.0135(2) Uani 1 1 d . . . . .
C13 C 0.84099(9) -0.30482(12) 0.52831(6) 0.0169(2) Uani 1 1 d . . . . .
H00Z H 0.7864 -0.3423 0.5465 0.020 Uiso 1 1 calc R U . . .
C14 C 0.82085(9) -0.20537(12) 0.47729(6) 0.0162(2) Uani 1 1 d . . . . .
H016 H 0.7523 -0.1742 0.4605 0.019 Uiso 1 1 calc R U . . .
C15 C 0.96441(9) -0.44975(13) 0.60772(6) 0.0168(2) Uani 1 1 d . . . . .
C16 C 0.56104(9) 0.15719(11) 0.45435(5) 0.01259(19) Uani 1 1 d . . . . .
C17 C 0.66019(8) 0.20399(11) 0.48000(5) 0.01204(19) Uani 1 1 d . . . . .
C18 C 0.67843(8) 0.30821(11) 0.52833(6) 0.01238(19) Uani 1 1 d . . . . .
C19 C 0.59917(8) 0.36787(11) 0.55384(5) 0.01211(19) Uani 1 1 d . . . . .
C20 C 0.49968(9) 0.32035(11) 0.52690(6) 0.0134(2) Uani 1 1 d . . . . .
C21 C 0.48093(9) 0.21803(12) 0.47781(6) 0.0134(2) Uani 1 1 d . . . . .
C22 C 0.61896(9) 0.47009(12) 0.60623(6) 0.0151(2) Uani 1 1 d . . . . .
C23 C 0.63567(9) 0.55516(12) 0.65137(6) 0.0153(2) Uani 1 1 d . . . . .
C24 C 0.65641(9) 0.65809(11) 0.70398(6) 0.0134(2) Uani 1 1 d . . . . .
C25 C 0.75756(9) 0.70251(12) 0.72924(6) 0.0158(2) Uani 1 1 d . . . . .
H015 H 0.8125 0.6619 0.7126 0.019 Uiso 1 1 calc R U . . .
C26 C 0.77783(9) 0.80596(12) 0.77853(6) 0.0159(2) Uani 1 1 d . . . . .
H00X H 0.8463 0.8369 0.7956 0.019 Uiso 1 1 calc R U . . .
C27 C 0.69627(9) 0.86386(11) 0.80271(6) 0.0145(2) Uani 1 1 d . . . . .
C28 C 0.59516(9) 0.81812(12) 0.77870(6) 0.0183(2) Uani 1 1 d . . . . .
H011 H 0.5404 0.8574 0.7960 0.022 Uiso 1 1 calc R U . . .
C29 C 0.57552(9) 0.71524(12) 0.72957(6) 0.0179(2) Uani 1 1 d . . . . .
H013 H 0.5071 0.6833 0.7132 0.022 Uiso 1 1 calc R U . . .
C30 C 0.71667(10) 0.97579(12) 0.85126(7) 0.0181(2) Uani 1 1 d . . . . .

loop_
_atom_site_aniso_label
_atom_site_aniso_U_11
_atom_site_aniso_U_22
_atom_site_aniso_U_33
_atom_site_aniso_U_23
_atom_site_aniso_U_13
_atom_site_aniso_U_12
Br01 0.01816(6) 0.01234(5) 0.01363(6) 0.00334(4) -0.00066(4) -0.00042(4)
Br02 0.02362(7) 0.01438(5) 0.01385(6) -0.00350(4) 0.00520(4) -0.00643(4)
F1 0.0116(3) 0.0192(3) 0.0217(4) 0.0057(3) 0.0067(3) -0.0022(2)
F2 0.0094(3) 0.0191(3) 0.0206(3) 0.0047(3) 0.0012(3) 0.0039(2)
F3 0.0124(3) 0.0257(4) 0.0254(4) 0.0079(3) 0.0093(3) -0.0002(3)
F4 0.0098(3) 0.0254(4) 0.0264(4) 0.0085(3) 0.0012(3) 0.0045(3)
F05 0.0130(3) 0.0181(3) 0.0202(3) -0.0024(3) 0.0074(3) 0.0027(2)
F06 0.0101(3) 0.0199(3) 0.0221(4) -0.0041(3) 0.0012(3) -0.0035(2)
F07 0.0132(3) 0.0243(4) 0.0234(4) -0.0037(3) 0.0083(3) 0.0024(3)
F08 0.0096(3) 0.0265(4) 0.0233(4) -0.0040(3) 0.0023(3) -0.0062(3)
N01 0.0244(6) 0.0222(5) 0.0209(6) 0.0060(4) 0.0009(4) -0.0013(4)
N02 0.0320(6) 0.0216(5) 0.0273(6) -0.0097(4) 0.0124(5) -0.0086(5)
C01 0.0124(5) 0.0112(4) 0.0116(5) 0.0012(3) 0.0013(4) 0.0012(4)
C02 0.0096(5) 0.0118(4) 0.0140(5) 0.0011(4) 0.0036(4) 0.0000(3)
C03 0.0089(5) 0.0118(4) 0.0127(5) 0.0007(3) 0.0013(4) 0.0017(3)
C04 0.0120(5) 0.0120(4) 0.0110(5) 0.0012(3) 0.0029(4) 0.0017(4)
C05 0.0099(5) 0.0151(5) 0.0151(5) 0.0021(4) 0.0050(4) 0.0001(4)
C06 0.0090(5) 0.0146(5) 0.0150(5) 0.0025(4) 0.0004(4) 0.0027(4)
C07 0.0150(5) 0.0133(5) 0.0125(5) 0.0009(4) 0.0050(4) 0.0015(4)
C08 0.0147(5) 0.0133(5) 0.0132(5) 0.0012(4) 0.0042(4) 0.0022(4)
C09 0.0138(5) 0.0123(4) 0.0112(5) 0.0012(3) 0.0032(4) 0.0014(4)
C10 0.0126(5) 0.0183(5) 0.0174(5) 0.0044(4) 0.0051(4) 0.0012(4)
C11 0.0123(5) 0.0173(5) 0.0167(5) 0.0040(4) 0.0019(4) 0.0022(4)
C12 0.0148(5) 0.0130(5) 0.0119(5) 0.0013(4) 0.0012(4) -0.0003(4)
C13 0.0148(5) 0.0184(5) 0.0180(6) 0.0063(4) 0.0044(4) 0.0002(4)
C14 0.0128(5) 0.0180(5) 0.0180(5) 0.0059(4) 0.0035(4) 0.0029(4)
C15 0.0156(5) 0.0166(5) 0.0174(5) 0.0013(4) 0.0014(4) -0.0016(4)
C16 0.0145(5) 0.0129(4) 0.0103(5) 0.0003(3) 0.0023(4) -0.0017(4)
C17 0.0117(5) 0.0121(4) 0.0128(5) -0.0002(3) 0.0038(4) -0.0001(4)
C18 0.0096(5) 0.0127(5) 0.0142(5) -0.0003(4) 0.0012(4) -0.0018(4)
C19 0.0129(5) 0.0115(4) 0.0118(5) -0.0010(3) 0.0025(4) -0.0004(4)
C20 0.0111(5) 0.0153(5) 0.0148(5) -0.0001(4) 0.0051(4) 0.0005(4)
C21 0.0104(5) 0.0160(5) 0.0137(5) -0.0006(4) 0.0022(4) -0.0036(4)
C22 0.0155(5) 0.0137(5) 0.0160(5) -0.0006(4) 0.0033(4) 0.0004(4)
C23 0.0162(5) 0.0142(5) 0.0154(5) -0.0010(4) 0.0029(4) 0.0003(4)
C24 0.0142(5) 0.0126(5) 0.0128(5) -0.0010(4) 0.0018(4) -0.0001(4)
C25 0.0150(5) 0.0166(5) 0.0163(5) -0.0028(4) 0.0042(4) 0.0003(4)
C26 0.0140(5) 0.0168(5) 0.0164(5) -0.0025(4) 0.0019(4) -0.0029(4)
C27 0.0185(6) 0.0133(5) 0.0118(5) -0.0017(4) 0.0032(4) -0.0011(4)
C28 0.0147(6) 0.0200(5) 0.0213(6) -0.0053(4) 0.0062(4) -0.0005(4)
C29 0.0136(5) 0.0186(5) 0.0213(6) -0.0059(4) 0.0033(4) -0.0007(4)
C30 0.0200(6) 0.0176(5) 0.0177(6) -0.0021(4) 0.0064(4) -0.0042(4)

loop_
_atom_type_symbol
_atom_type_description
_atom_type_scat_dispersion_real
_atom_type_scat_dispersion_imag
_atom_type_scat_source
C C 0.0033 0.0016 'International Tables Vol C Tables 4.2.6.8 and 6.1.1.4'
H H 0.0000 0.0000 'International Tables Vol C Tables 4.2.6.8 and 6.1.1.4'
N N 0.0061 0.0033 'International Tables Vol C Tables 4.2.6.8 and 6.1.1.4'
F F 0.0171 0.0103 'International Tables Vol C Tables 4.2.6.8 and 6.1.1.4'
Br Br -0.2901 2.4595 'International Tables Vol C Tables 4.2.6.8 and 6.1.1.4'

loop_
_geom_angle_atom_site_label_1
_geom_angle_atom_site_label_2
_geom_angle_atom_site_label_3
_geom_angle
_geom_angle_site_symmetry_1
_geom_angle_site_symmetry_3
C02 C01 C06 117.99(10) . .
C02 C01 Br01 121.05(8) . .
C06 C01 Br01 120.96(8) . .
F1 C02 C03 118.93(9) . .
F1 C02 C01 120.31(9) . .
C03 C02 C01 120.76(10) . .
F2 C03 C02 118.46(9) . .
F2 C03 C04 119.47(9) . .
C02 C03 C04 122.07(10) . .
C05 C04 C03 116.27(10) . .
C05 C04 C07 121.97(10) . .
C03 C04 C07 121.76(10) . .
F3 C05 C06 118.39(10) . .
F3 C05 C04 119.62(10) . .
C06 C05 C04 122.00(10) . .
F4 C06 C05 118.56(10) . .
F4 C06 C01 120.52(10) . .
C05 C06 C01 120.92(10) . .
C08 C07 C04 179.31(13) . .
C07 C08 C09 179.04(13) . .
C10 C09 C14 119.80(10) . .
C10 C09 C08 120.05(10) . .
C14 C09 C08 120.14(10) . .
C11 C10 C09 120.23(11) . .
C10 C11 C12 119.40(10) . .
C11 C12 C13 120.81(10) . .
C11 C12 C15 119.00(10) . .
C13 C12 C15 120.17(10) . .
C14 C13 C12 119.63(11) . .
C13 C14 C09 120.12(11) . .
N01 C15 C12 178.76(14) . .
C21 C16 C17 118.47(10) . .
C21 C16 Br02 120.34(8) . .
C17 C16 Br02 121.14(8) . .
F05 C17 C18 119.15(9) . .
F05 C17 C16 120.30(10) . .
C18 C17 C16 120.54(10) . .
F06 C18 C17 118.87(10) . .
F06 C18 C19 119.38(10) . .
C17 C18 C19 121.72(10) . .
C18 C19 C20 116.92(10) . .
C18 C19 C22 121.52(10) . .
C20 C19 C22 121.55(10) . .
F07 C20 C21 118.92(10) . .
F07 C20 C19 119.54(10) . .
C21 C20 C19 121.53(10) . .
F08 C21 C20 118.84(10) . .
F08 C21 C16 120.35(10) . .
C20 C21 C16 120.78(10) . .
C23 C22 C19 178.99(13) . .
C22 C23 C24 178.75(13) . .
C25 C24 C29 120.12(10) . .
C25 C24 C23 119.82(10) . .
C29 C24 C23 120.05(10) . .
C26 C25 C24 120.14(11) . .
C25 C26 C27 119.17(11) . .
C26 C27 C28 121.03(10) . .
C26 C27 C30 119.13(11) . .
C28 C27 C30 119.80(11) . .
C29 C28 C27 119.49(11) . .
C28 C29 C24 120.03(11) . .
N02 C30 C27 178.96(15) . .

loop_
_geom_bond_atom_site_label_1
_geom_bond_atom_site_label_2
_geom_bond_distance
_geom_bond_site_symmetry_2
Br01 C01 1.8649(11) .
Br02 C16 1.8680(11) .
F1 C02 1.3310(12) .
F2 C03 1.3333(12) .
F3 C05 1.3374(13) .
F4 C06 1.3412(12) .
F05 C17 1.3337(12) .
F06 C18 1.3385(12) .
F07 C20 1.3385(12) .
F08 C21 1.3358(13) .
N01 C15 1.1481(16) .
N02 C30 1.1524(16) .
C01 C02 1.3861(15) .
C01 C06 1.3869(15) .
C02 C03 1.3812(15) .
C03 C04 1.3952(15) .
C04 C05 1.3939(15) .
C04 C07 1.4219(15) .
C05 C06 1.3796(15) .
C07 C08 1.2026(16) .
C08 C09 1.4289(15) .
C09 C10 1.3984(16) .
C09 C14 1.4010(15) .
C10 C11 1.3894(16) .
C11 C12 1.3943(16) .
C12 C13 1.3953(16) .
C12 C15 1.4438(16) .
C13 C14 1.3849(15) .
C16 C21 1.3842(15) .
C16 C17 1.3843(15) .
C17 C18 1.3811(15) .
C18 C19 1.3910(15) .
C19 C20 1.3949(15) .
C19 C22 1.4225(16) .
C20 C21 1.3780(16) .
C22 C23 1.2054(16) .
C23 C24 1.4307(16) .
C24 C25 1.3991(16) .
C24 C29 1.4001(16) .
C25 C26 1.3892(15) .
C26 C27 1.3960(16) .
C27 C28 1.3991(16) .
C27 C30 1.4406(16) .
C28 C29 1.3828(16) .
